data_4135362
loop_
_publ_author_name
'Das, Anuvab'
'Wang, Chen-Hao'
'Van Trieste, 3rd, Gerard P'
'Sun, Cheng-Jun'
'Chen, Yu-Sheng'
'Reibenspies, Joseph H.'
'Powers, David C.'

_publ_section_title
;
 <i>In Crystallo</i> Snapshots of Rh<sub>2</sub>-Catalyzed C-H Amination.
;
_journal_issue 47
_journal_name_full 'Journal of the American Chemical Society'
_journal_page_first 19862
_journal_page_last 19867
_journal_paper_doi 10.1021/jacs.0c09842
_journal_volume 142
_journal_year 2020
_chemical_formula_moiety '2(C44 H49 N O8 Rh2), 2(C H2 Cl2), 2(N2)'
_chemical_formula_sum 'C90 H102 Cl4 N6 O16 Rh4'
_chemical_formula_weight 2077.21
_space_group_crystal_system monoclinic
_space_group_IT_number 14
_space_group_name_Hall '-P 2ybc'
_space_group_name_H-M_alt 'P 1 21/c 1'
_atom_sites_solution_hydrogens geom
_audit_creation_date 2020-07-30
_audit_creation_method
;
Olex2 1.2
(compiled 2018.05.29 svn.r3508 for OlexSys, GUI svn.r5506)
;
_cell_angle_alpha 90
_cell_angle_beta 99.3100(10)
_cell_angle_gamma 90
_cell_formula_units_Z 2
_cell_length_a 10.9316(8)
_cell_length_b 12.9312(9)
_cell_length_c 32.433(2)
_cell_measurement_reflns_used 9690
_cell_measurement_temperature 100(2)
_cell_measurement_theta_max 14.93
_cell_measurement_theta_min 2.31
_cell_volume 4524.3(5)
_computing_cell_refinement 'SAINT V8.38A (?, 2016)'
_computing_data_collection 'APEX3 (Bruker-AXS, 2015)'
_computing_data_reduction 'SAINT V8.38A (?, 2016)'
_computing_molecular_graphics 'Olex2 (Dolomanov et al., 2009)'
_computing_publication_material 'Olex2 (Dolomanov et al., 2009)'
_computing_structure_refinement 'XL (Sheldrick, 2008)'
_computing_structure_solution 'SHELXT 2014/5 (Sheldrick, 2014)'
_diffrn_ambient_temperature 100(2)
_diffrn_detector 'Bruker PHOTON 2 area detector'
_diffrn_detector_area_resol_mean 10.5
_diffrn_detector_type 'Charge-integrating Pixel Array Detector'
_diffrn_measured_fraction_theta_full 0.999
_diffrn_measured_fraction_theta_max 0.998
_diffrn_measurement_device 'three-circle diffractometer'
_diffrn_measurement_device_type 'Bruker D8 goniometer'
_diffrn_measurement_method 'omega and phi scans'
_diffrn_radiation_type synchrotron
_diffrn_radiation_wavelength 0.41328
_diffrn_reflns_av_R_equivalents 0.0704
_diffrn_reflns_av_unetI/netI 0.0281
_diffrn_reflns_Laue_measured_fraction_full 0.999
_diffrn_reflns_Laue_measured_fraction_max 0.998
_diffrn_reflns_limit_h_max 13
_diffrn_reflns_limit_h_min -13
_diffrn_reflns_limit_k_max 16
_diffrn_reflns_limit_k_min -16
_diffrn_reflns_limit_l_max 40
_diffrn_reflns_limit_l_min -40
_diffrn_reflns_number 115074
_diffrn_reflns_point_group_measured_fraction_full 0.999
_diffrn_reflns_point_group_measured_fraction_max 0.998
_diffrn_reflns_theta_full 14.357
_diffrn_reflns_theta_max 14.976
_diffrn_reflns_theta_min 0.988
_diffrn_source synchrotron
_diffrn_standards_number 0
_exptl_absorpt_coefficient_mu 0.480
_exptl_absorpt_correction_T_max 0.7439
_exptl_absorpt_correction_T_min 0.6539
_exptl_absorpt_correction_type multi-scan
_exptl_absorpt_process_details
;
SADABS-2016/2 (Bruker,2016/2) was used for absorption correction.
wR2(int) was 0.1415 before and 0.0649 after correction.
The Ratio of minimum to maximum transmission is 0.8790.
The \l/2 correction factor is Not present.
;
_exptl_crystal_colour green
_exptl_crystal_density_diffrn 1.525
_exptl_crystal_density_method 'not measured'
_exptl_crystal_description block
_exptl_crystal_F_000 2120
_exptl_crystal_size_max 0.35
_exptl_crystal_size_mid 0.28
_exptl_crystal_size_min 0.06
_refine_diff_density_max 1.145
_refine_diff_density_min -1.381
_refine_diff_density_rms 0.096
_refine_ls_extinction_method none
_refine_ls_goodness_of_fit_ref 1.045
_refine_ls_hydrogen_treatment constr
_refine_ls_matrix_type full
_refine_ls_number_parameters 549
_refine_ls_number_reflns 9244
_refine_ls_number_restraints 8
_refine_ls_restrained_S_all 1.049
_refine_ls_R_factor_all 0.0508
_refine_ls_R_factor_gt 0.0420
_refine_ls_shift/su_max 0.002
_refine_ls_shift/su_mean 0.000
_refine_ls_structure_factor_coef Fsqd
_refine_ls_weighting_details 'w=1/[\s^2^(Fo^2^)+(0.0534P)^2^+10.4943P] where P=(Fo^2^+2Fc^2^)/3'
_refine_ls_weighting_scheme calc
_refine_ls_wR_factor_gt 0.1101
_refine_ls_wR_factor_ref 0.1156
_reflns_Friedel_coverage 0.000
_reflns_number_gt 7858
_reflns_number_total 9244
_reflns_threshold_expression 'I > 2\s(I)'
_cod_data_source_file ja0c09842_si_002.cif
_cod_data_source_block 5a
_cod_depositor_comments 'Adding full bibliography for 4135359--4135363.cif.'
_cod_original_cell_volume 4524.3(6)
_cod_database_code 4135362
_shelx_shelxl_version_number 2014/7
_shelx_space_group_comment
;
The symmetry employed for this shelxl refinement is uniquely defined
by the following loop, which should always be used as a source of
symmetry information in preference to the above space-group names.
They are only intended as comments.
;
_olex2_refinement_description
;
1. Fixed Uiso
 At 1.2 times of:
  All C(H) groups, All C(H,H) groups
 At 1.5 times of:
  All C(H,H,H) groups
2. Restrained distances
 N2-N1
 -3.1 with sigma of 0.02
3. Rigid bond restraints
 N2, N3
 with sigma for 1-2 distances of 0.005 and sigma for 1-3 distances of 0.005
4. Uiso/Uaniso restraints and constraints
N2 \\sim N3: within 2A with sigma of 0.005 and sigma for terminal atoms of 0.01
5.a Secondary CH2 refined with riding coordinates:
 C5(H5A,H5B), C12(H12A,H12B), C21(H21A,H21B), C28(H28A,H28B), C45(H45A,H45B)
5.b Aromatic/amide H refined with riding coordinates:
 C7(H7), C8(H8), C9(H9), C11(H11), C23(H23), C24(H24), C25(H25), C27(H27),
 C2(H2), C3(H3), C4(H4), C5(H5), C8(H8), C9(H9), C10(H10), C11(H11), C12(H12)
5.c Idealised Me refined as rotating group:
 C3(H3A,H3B,H3C), C4(H4A,H4B,H4C), C14(H14A,H14B,H14C), C15(H15A,H15B,H15C),
 C19(H19A,H19B,H19C), C20(H20A,H20B,H20C), C30(H30A,H30B,H30C), C31(H31A,H31B,
 H31C)
;
_olex2_submission_special_instructions 'No special instructions were received'

loop_
_space_group_symop_operation_xyz
'x, y, z'
'-x, y+1/2, -z+1/2'
'-x, -y, -z'
'x, -y-1/2, z-1/2'

loop_
_atom_site_label
_atom_site_type_symbol
_atom_site_fract_x
_atom_site_fract_y
_atom_site_fract_z
_atom_site_U_iso_or_equiv
_atom_site_adp_type
_atom_site_occupancy
_atom_site_site_symmetry_order
_atom_site_calc_flag
_atom_site_refinement_flags_posn
_atom_site_refinement_flags_adp
_atom_site_refinement_flags_occupancy
_atom_site_disorder_assembly
_atom_site_disorder_group
Rh1 Rh 0.32598(3) 0.77499(2) 0.63159(2) 0.03379(9) Uani 1 1 d . . . . .
Rh2 Rh 0.45041(3) 0.70554(2) 0.69291(2) 0.02842(9) Uani 1 1 d . . . . .
O1 O 0.4509(3) 0.7094(2) 0.59868(9) 0.0403(6) Uani 1 1 d . . . . .
O2 O 0.5679(3) 0.6471(2) 0.65676(8) 0.0360(6) Uani 1 1 d . . . . .
O3 O 0.2278(3) 0.6405(2) 0.62494(9) 0.0395(6) Uani 1 1 d . . . . .
O4 O 0.3421(3) 0.5765(2) 0.68348(8) 0.0346(6) Uani 1 1 d . . . . .
O5 O 0.4288(3) 0.9055(2) 0.64080(8) 0.0374(6) Uani 1 1 d . . . . .
O6 O 0.5483(2) 0.84121(19) 0.69782(8) 0.0310(5) Uani 1 1 d . . . . .
O7 O 0.2091(2) 0.8304(2) 0.66995(9) 0.0379(6) Uani 1 1 d . . . . .
O8 O 0.3267(2) 0.76393(19) 0.72707(8) 0.0315(5) Uani 1 1 d . . . . .
N1 N 0.2413(5) 0.8494(3) 0.57860(13) 0.0648(12) Uani 1 1 d D . . . .
C1 C 0.5418(4) 0.6581(3) 0.61766(13) 0.0390(9) Uani 1 1 d . . . . .
C2 C 0.6329(5) 0.6089(4) 0.59197(14) 0.0484(11) Uani 1 1 d . . . . .
C3 C 0.5824(6) 0.6128(5) 0.54551(15) 0.0637(14) Uani 1 1 d . . . . .
H3A H 0.5030 0.5760 0.5400 0.096 Uiso 1 1 calc GR . . . .
H3B H 0.6415 0.5799 0.5299 0.096 Uiso 1 1 calc GR . . . .
H3C H 0.5700 0.6850 0.5366 0.096 Uiso 1 1 calc GR . . . .
C4 C 0.7538(5) 0.6717(4) 0.60218(19) 0.0650(15) Uani 1 1 d . . . . .
H4A H 0.7378 0.7438 0.5936 0.098 Uiso 1 1 calc GR . . . .
H4B H 0.8165 0.6424 0.5871 0.098 Uiso 1 1 calc GR . . . .
H4C H 0.7839 0.6689 0.6323 0.098 Uiso 1 1 calc GR . . . .
C5 C 0.6615(5) 0.4953(4) 0.60680(15) 0.0496(11) Uani 1 1 d . . . . .
H5A H 0.7242 0.4662 0.5912 0.059 Uiso 1 1 calc R . . . .
H5B H 0.6980 0.4961 0.6368 0.059 Uiso 1 1 calc R . . . .
C6 C 0.5490(5) 0.4252(3) 0.60083(14) 0.0468(10) Uani 1 1 d . . . . .
C7 C 0.5185(5) 0.3631(4) 0.56525(15) 0.0564(13) Uani 1 1 d . . . . .
H7 H 0.5708 0.3622 0.5445 0.068 Uiso 1 1 calc R . . . .
C8 C 0.4126(6) 0.3029(4) 0.56017(16) 0.0609(14) Uani 1 1 d . . . . .
H8 H 0.3954 0.2583 0.5367 0.073 Uiso 1 1 calc R . . . .
C9 C 0.3308(5) 0.3067(4) 0.58878(15) 0.0526(12) Uani 1 1 d . . . . .
H9 H 0.2559 0.2682 0.5841 0.063 Uiso 1 1 calc R . . . .
C10 C 0.3603(5) 0.3679(3) 0.62471(13) 0.0444(10) Uani 1 1 d . . . . .
C11 C 0.4700(4) 0.4238(3) 0.63057(13) 0.0422(9) Uani 1 1 d . . . . .
H11 H 0.4921 0.4623 0.6556 0.051 Uiso 1 1 calc R . . . .
C12 C 0.2703(5) 0.3768(3) 0.65554(14) 0.0459(10) Uani 1 1 d . . . . .
H12A H 0.3182 0.3824 0.6841 0.055 Uiso 1 1 calc R . . . .
H12B H 0.2206 0.3126 0.6543 0.055 Uiso 1 1 calc R . . . .
C13 C 0.1811(4) 0.4702(3) 0.64769(14) 0.0439(10) Uani 1 1 d . . . . .
C14 C 0.1005(5) 0.4620(4) 0.60531(16) 0.0577(13) Uani 1 1 d . . . . .
H14A H 0.1529 0.4625 0.5835 0.087 Uiso 1 1 calc GR . . . .
H14B H 0.0432 0.5207 0.6012 0.087 Uiso 1 1 calc GR . . . .
H14C H 0.0531 0.3974 0.6037 0.087 Uiso 1 1 calc GR . . . .
C15 C 0.1009(5) 0.4723(4) 0.68226(17) 0.0595(13) Uani 1 1 d . . . . .
H15A H 0.0530 0.4080 0.6815 0.089 Uiso 1 1 calc GR . . . .
H15B H 0.0440 0.5313 0.6779 0.089 Uiso 1 1 calc GR . . . .
H15C H 0.1542 0.4788 0.7095 0.089 Uiso 1 1 calc GR . . . .
C16 C 0.2564(4) 0.5706(3) 0.65204(12) 0.0357(8) Uani 1 1 d . . . . .
C17 C 0.5154(4) 0.9121(3) 0.67166(12) 0.0332(8) Uani 1 1 d . . . . .
C18 C 0.5877(4) 1.0136(3) 0.67676(12) 0.0364(8) Uani 1 1 d . . . . .
C19 C 0.5319(4) 1.0955(3) 0.64519(14) 0.0445(10) Uani 1 1 d . . . . .
H19A H 0.5262 1.0678 0.6168 0.067 Uiso 1 1 calc GR . . . .
H19B H 0.5849 1.1571 0.6481 0.067 Uiso 1 1 calc GR . . . .
H19C H 0.4489 1.1141 0.6505 0.067 Uiso 1 1 calc GR . . . .
C20 C 0.7211(4) 0.9879(4) 0.67002(15) 0.0458(10) Uani 1 1 d . . . . .
H20A H 0.7553 0.9333 0.6895 0.069 Uiso 1 1 calc GR . . . .
H20B H 0.7729 1.0499 0.6750 0.069 Uiso 1 1 calc GR . . . .
H20C H 0.7198 0.9642 0.6413 0.069 Uiso 1 1 calc GR . . . .
C21 C 0.5931(4) 1.0523(3) 0.72227(12) 0.0347(8) Uani 1 1 d . . . . .
H21A H 0.6379 1.0003 0.7414 0.042 Uiso 1 1 calc R . . . .
H21B H 0.6421 1.1171 0.7257 0.042 Uiso 1 1 calc R . . . .
C22 C 0.4689(3) 1.0724(3) 0.73530(12) 0.0326(8) Uani 1 1 d . . . . .
C23 C 0.4133(4) 1.1705(3) 0.73199(12) 0.0338(8) Uani 1 1 d . . . . .
H23 H 0.4556 1.2277 0.7225 0.041 Uiso 1 1 calc R . . . .
C24 C 0.2953(4) 1.1840(3) 0.74278(13) 0.0380(9) Uani 1 1 d . . . . .
H24 H 0.2580 1.2506 0.7405 0.046 Uiso 1 1 calc R . . . .
C25 C 0.2327(4) 1.1019(3) 0.75663(13) 0.0361(8) Uani 1 1 d . . . . .
H25 H 0.1527 1.1124 0.7638 0.043 Uiso 1 1 calc R . . . .
C26 C 0.2857(3) 1.0030(3) 0.76028(12) 0.0332(8) Uani 1 1 d . . . . .
C27 C 0.4042(3) 0.9911(3) 0.75064(11) 0.0315(8) Uani 1 1 d . . . . .
H27 H 0.4429 0.9253 0.7546 0.038 Uiso 1 1 calc R . . . .
C28 C 0.2169(4) 0.9114(3) 0.77380(12) 0.0346(8) Uani 1 1 d . . . . .
H28A H 0.1586 0.9360 0.7921 0.042 Uiso 1 1 calc R . . . .
H28B H 0.2772 0.8646 0.7906 0.042 Uiso 1 1 calc R . . . .
C29 C 0.1430(3) 0.8490(3) 0.73718(13) 0.0355(8) Uani 1 1 d . . . . .
C30 C 0.0377(4) 0.9131(4) 0.71311(15) 0.0453(10) Uani 1 1 d . . . . .
H30A H -0.0174 0.9365 0.7323 0.068 Uiso 1 1 calc GR . . . .
H30B H -0.0093 0.8707 0.6910 0.068 Uiso 1 1 calc GR . . . .
H30C H 0.0722 0.9733 0.7007 0.068 Uiso 1 1 calc GR . . . .
C31 C 0.0894(4) 0.7508(3) 0.75472(16) 0.0469(10) Uani 1 1 d . . . . .
H31A H 0.1567 0.7114 0.7713 0.070 Uiso 1 1 calc GR . . . .
H31B H 0.0489 0.7079 0.7315 0.070 Uiso 1 1 calc GR . . . .
H31C H 0.0287 0.7707 0.7724 0.070 Uiso 1 1 calc GR . . . .
C32 C 0.2323(3) 0.8125(3) 0.70865(13) 0.0332(8) Uani 1 1 d . . . . .
Cl1 Cl 0.1967(2) 0.60501(18) 0.49438(9) 0.1178(8) Uani 1 1 d . . . . .
Cl2 Cl -0.05838(17) 0.64439(16) 0.50689(6) 0.0858(5) Uani 1 1 d . . . . .
C45 C 0.0973(6) 0.6685(6) 0.52348(19) 0.0802(18) Uani 1 1 d . . . . .
H45A H 0.1189 0.6471 0.5531 0.096 Uiso 1 1 calc R . . . .
H45B H 0.1118 0.7439 0.5221 0.096 Uiso 1 1 calc R . . . .
N2 N -0.0258(8) 0.8443(7) 0.5819(3) 0.127(3) Uani 1 1 d D U . . .
N3 N -0.0579(8) 0.8803(7) 0.6031(3) 0.119(2) Uani 1 1 d . U . . .
C1_1 C 0.2689(6) 0.9046(4) 0.54657(16) 0.0621(15) Uani 1 1 d . . . . .
C2_1 C 0.3458(6) 0.8605(5) 0.52004(18) 0.0701(16) Uani 1 1 d . . . . .
H2_1 H 0.3817 0.7943 0.5263 0.084 Uiso 1 1 calc R . . . .
C3_1 C 0.3686(6) 0.9130(5) 0.4854(2) 0.0786(18) Uani 1 1 d . . . . .
H3_1 H 0.4188 0.8826 0.4674 0.094 Uiso 1 1 calc R . . . .
C4_1 C 0.3177(7) 1.0120(6) 0.4765(2) 0.089(2) Uani 1 1 d . . . . .
H4_1 H 0.3347 1.0487 0.4527 0.107 Uiso 1 1 calc R . . . .
C5_1 C 0.2437(6) 1.0556(5) 0.5020(2) 0.0754(18) Uani 1 1 d . . . . .
H5_1 H 0.2102 1.1224 0.4952 0.090 Uiso 1 1 calc R . . . .
C6_1 C 0.2148(6) 1.0060(4) 0.53804(18) 0.0663(15) Uani 1 1 d . . . . .
C7_1 C 0.1388(6) 1.0570(4) 0.56506(18) 0.0641(15) Uani 1 1 d . . . . .
C8_1 C 0.0294(6) 1.1062(4) 0.5485(2) 0.0721(17) Uani 1 1 d . . . . .
H8_1 H 0.0033 1.1054 0.5191 0.086 Uiso 1 1 calc R . . . .
C9_1 C -0.0429(7) 1.1564(5) 0.5734(2) 0.082(2) Uani 1 1 d . . . . .
H9_1 H -0.1180 1.1887 0.5611 0.099 Uiso 1 1 calc R . . . .
C10_1 C -0.0058(7) 1.1600(5) 0.6172(2) 0.0801(19) Uani 1 1 d . . . . .
H10_1 H -0.0544 1.1948 0.6346 0.096 Uiso 1 1 calc R . . . .
C11_1 C 0.1037(6) 1.1114(4) 0.63375(19) 0.0696(17) Uani 1 1 d . . . . .
H11_1 H 0.1310 1.1139 0.6631 0.083 Uiso 1 1 calc R . . . .
C12_1 C 0.1741(6) 1.0593(4) 0.60896(18) 0.0673(16) Uani 1 1 d . . . . .
H12_1 H 0.2473 1.0245 0.6215 0.081 Uiso 1 1 calc R . . . .

loop_
_atom_site_aniso_label
_atom_site_aniso_U_11
_atom_site_aniso_U_22
_atom_site_aniso_U_33
_atom_site_aniso_U_23
_atom_site_aniso_U_13
_atom_site_aniso_U_12
Rh1 0.03845(17) 0.02973(15) 0.03145(16) 0.00009(11) 0.00040(12) -0.00109(11)
Rh2 0.03017(15) 0.02536(14) 0.03001(15) -0.00039(10) 0.00569(11) 0.00054(10)
O1 0.0513(17) 0.0370(15) 0.0335(14) -0.0002(12) 0.0098(13) -0.0019(13)
O2 0.0402(15) 0.0338(14) 0.0355(14) -0.0004(11) 0.0113(12) 0.0016(11)
O3 0.0409(15) 0.0373(15) 0.0381(15) -0.0006(12) -0.0004(12) -0.0034(12)
O4 0.0406(15) 0.0298(13) 0.0339(14) -0.0015(11) 0.0073(12) -0.0034(11)
O5 0.0462(16) 0.0305(14) 0.0340(14) 0.0031(11) 0.0018(12) -0.0019(12)
O6 0.0307(13) 0.0291(13) 0.0334(13) -0.0001(10) 0.0055(10) -0.0002(10)
O7 0.0333(14) 0.0376(15) 0.0403(15) 0.0007(12) -0.0015(12) 0.0042(12)
O8 0.0314(13) 0.0279(13) 0.0354(14) 0.0008(11) 0.0061(11) 0.0007(10)
N1 0.097(4) 0.044(2) 0.045(2) 0.0030(18) -0.011(2) -0.001(2)
C1 0.048(2) 0.0300(19) 0.041(2) -0.0016(16) 0.0124(18) -0.0048(17)
C2 0.059(3) 0.046(2) 0.045(2) -0.0029(19) 0.024(2) 0.000(2)
C3 0.091(4) 0.067(3) 0.039(2) 0.005(2) 0.028(3) 0.011(3)
C4 0.061(3) 0.060(3) 0.083(4) -0.002(3) 0.041(3) -0.005(3)
C5 0.059(3) 0.047(3) 0.047(3) -0.006(2) 0.023(2) 0.006(2)
C6 0.063(3) 0.038(2) 0.042(2) -0.0017(18) 0.017(2) 0.002(2)
C7 0.083(4) 0.049(3) 0.042(2) -0.007(2) 0.024(2) -0.004(3)
C8 0.095(4) 0.046(3) 0.044(3) -0.013(2) 0.019(3) -0.011(3)
C9 0.075(3) 0.040(2) 0.044(2) -0.0018(19) 0.013(2) -0.010(2)
C10 0.063(3) 0.032(2) 0.040(2) -0.0008(17) 0.013(2) -0.0022(19)
C11 0.058(3) 0.034(2) 0.035(2) -0.0024(16) 0.0111(19) 0.0012(19)
C12 0.062(3) 0.034(2) 0.042(2) -0.0024(18) 0.009(2) -0.013(2)
C13 0.047(2) 0.039(2) 0.045(2) -0.0037(18) 0.0068(19) -0.0095(19)
C14 0.059(3) 0.048(3) 0.061(3) -0.005(2) -0.005(2) -0.017(2)
C15 0.056(3) 0.056(3) 0.071(3) -0.006(3) 0.023(3) -0.021(2)
C16 0.039(2) 0.035(2) 0.034(2) -0.0058(16) 0.0098(17) -0.0033(16)
C17 0.038(2) 0.0318(19) 0.0309(18) -0.0023(15) 0.0090(16) 0.0022(16)
C18 0.041(2) 0.034(2) 0.037(2) -0.0013(16) 0.0112(17) -0.0043(16)
C19 0.057(3) 0.033(2) 0.044(2) 0.0025(17) 0.010(2) -0.0068(19)
C20 0.041(2) 0.044(2) 0.056(3) -0.009(2) 0.020(2) -0.0058(19)
C21 0.0329(19) 0.0324(19) 0.040(2) -0.0046(16) 0.0088(16) -0.0038(15)
C22 0.0306(18) 0.0324(19) 0.0349(19) -0.0031(15) 0.0057(15) -0.0017(15)
C23 0.037(2) 0.0275(18) 0.037(2) -0.0021(15) 0.0046(16) -0.0033(15)
C24 0.039(2) 0.0315(19) 0.042(2) -0.0030(16) 0.0025(17) 0.0032(16)
C25 0.0319(19) 0.034(2) 0.042(2) -0.0062(16) 0.0050(16) 0.0041(15)
C26 0.0325(19) 0.0317(19) 0.0353(19) -0.0026(15) 0.0054(15) 0.0010(15)
C27 0.0306(18) 0.0294(18) 0.0344(19) -0.0031(15) 0.0047(15) 0.0014(14)
C28 0.0308(19) 0.035(2) 0.040(2) 0.0000(16) 0.0122(16) 0.0024(15)
C29 0.0281(18) 0.034(2) 0.045(2) -0.0014(17) 0.0079(16) -0.0002(15)
C30 0.030(2) 0.049(2) 0.056(3) -0.005(2) 0.0040(19) 0.0062(18)
C31 0.039(2) 0.038(2) 0.067(3) -0.006(2) 0.018(2) -0.0065(18)
C32 0.0309(19) 0.0254(17) 0.042(2) -0.0010(15) 0.0028(16) -0.0023(14)
Cl1 0.0971(14) 0.1004(15) 0.168(2) -0.0419(15) 0.0577(15) -0.0031(12)
Cl2 0.0866(11) 0.0964(12) 0.0768(10) -0.0027(9) 0.0201(9) -0.0115(10)
C45 0.095(5) 0.091(5) 0.055(3) 0.000(3) 0.013(3) -0.017(4)
N2 0.115(5) 0.127(6) 0.144(7) -0.054(5) 0.032(5) -0.027(5)
N3 0.115(5) 0.134(6) 0.109(6) -0.033(4) 0.026(4) -0.043(5)
C1_1 0.077(4) 0.050(3) 0.050(3) 0.012(2) -0.019(3) -0.017(3)
C2_1 0.084(4) 0.060(3) 0.060(3) 0.007(3) -0.006(3) -0.006(3)
C3_1 0.082(4) 0.079(4) 0.071(4) 0.017(3) 0.002(3) -0.010(3)
C4_1 0.092(5) 0.084(5) 0.088(5) 0.033(4) 0.000(4) -0.016(4)
C5_1 0.086(4) 0.053(3) 0.078(4) 0.026(3) -0.016(3) -0.017(3)
C6_1 0.079(4) 0.050(3) 0.059(3) 0.010(2) -0.020(3) -0.013(3)
C7_1 0.077(4) 0.041(3) 0.064(3) 0.015(2) -0.020(3) -0.022(2)
C8_1 0.089(4) 0.050(3) 0.066(4) 0.010(3) -0.020(3) -0.005(3)
C9_1 0.081(4) 0.062(4) 0.091(5) 0.016(3) -0.026(4) -0.009(3)
C10_1 0.105(5) 0.051(3) 0.081(4) 0.007(3) 0.005(4) -0.022(3)
C11_1 0.094(4) 0.045(3) 0.061(3) 0.013(3) -0.014(3) -0.023(3)
C12_1 0.084(4) 0.043(3) 0.065(3) 0.009(2) -0.019(3) -0.020(3)

loop_
_atom_type_symbol
_atom_type_description
_atom_type_scat_dispersion_real
_atom_type_scat_dispersion_imag
_atom_type_scat_source
C C -0.0001 0.0005 'International Tables Vol C Tables 4.2.6.8 and 6.1.1.4'
H H 0.0000 0.0000 'International Tables Vol C Tables 4.2.6.8 and 6.1.1.4'
Cl Cl 0.0554 0.0529 'International Tables Vol C Tables 4.2.6.8 and 6.1.1.4'
N N 0.0005 0.0010 'International Tables Vol C Tables 4.2.6.8 and 6.1.1.4'
O O 0.0017 0.0018 'International Tables Vol C Tables 4.2.6.8 and 6.1.1.4'
Rh Rh -0.3400 2.3829 'International Tables Vol C Tables 4.2.6.8 and 6.1.1.4'

loop_
_geom_angle_atom_site_label_1
_geom_angle_atom_site_label_2
_geom_angle_atom_site_label_3
_geom_angle
_geom_angle_site_symmetry_1
_geom_angle_site_symmetry_3
_geom_angle_publ_flag
O1 Rh1 Rh2 86.59(8) . . ?
O1 Rh1 O7 173.66(11) . . ?
O1 Rh1 N1 90.36(16) . . ?
O3 Rh1 Rh2 89.23(8) . . ?
O3 Rh1 O1 88.60(12) . . ?
O3 Rh1 O7 89.59(12) . . ?
O3 Rh1 N1 98.78(15) . . ?
O5 Rh1 Rh2 87.87(8) . . ?
O5 Rh1 O1 91.22(12) . . ?
O5 Rh1 O3 177.10(11) . . ?
O5 Rh1 O7 90.28(11) . . ?
O5 Rh1 N1 84.11(15) . . ?
O7 Rh1 Rh2 87.30(8) . . ?
O7 Rh1 N1 95.93(16) . . ?
N1 Rh1 Rh2 171.36(14) . . ?
O2 Rh2 Rh1 89.28(8) . . ?
O2 Rh2 O4 90.87(11) . . ?
O2 Rh2 O6 89.57(11) . . ?
O2 Rh2 O8 177.58(11) . . ?
O4 Rh2 Rh1 86.81(8) . . ?
O4 Rh2 O6 174.65(10) . . ?
O6 Rh2 Rh1 87.87(7) . . ?
O8 Rh2 Rh1 88.55(7) . . ?
O8 Rh2 O4 87.95(11) . . ?
O8 Rh2 O6 91.42(10) . . ?
C1 O1 Rh1 120.0(3) . . ?
C1 O2 Rh2 118.6(3) . . ?
C16 O3 Rh1 118.0(2) . . ?
C16 O4 Rh2 120.2(2) . . ?
C17 O5 Rh1 120.0(2) . . ?
C17 O6 Rh2 118.8(2) . . ?
C32 O7 Rh1 119.7(2) . . ?
C32 O8 Rh2 119.3(2) . . ?
C1_1 N1 Rh1 140.6(4) . . ?
O1 C1 C2 118.6(4) . . ?
O2 C1 O1 125.4(4) . . ?
O2 C1 C2 115.9(4) . . ?
C1 C2 C4 105.9(4) . . ?
C1 C2 C5 109.7(3) . . ?
C3 C2 C1 111.1(4) . . ?
C3 C2 C4 110.9(4) . . ?
C3 C2 C5 111.1(4) . . ?
C4 C2 C5 107.9(4) . . ?
C6 C5 C2 113.9(4) . . ?
C7 C6 C5 121.9(4) . . ?
C11 C6 C5 120.0(4) . . ?
C11 C6 C7 118.0(5) . . ?
C8 C7 C6 120.3(5) . . ?
C7 C8 C9 121.2(4) . . ?
C8 C9 C10 119.2(5) . . ?
C9 C10 C12 120.3(4) . . ?
C11 C10 C9 119.0(4) . . ?
C11 C10 C12 120.6(4) . . ?
C10 C11 C6 122.0(4) . . ?
C10 C12 C13 114.2(4) . . ?
C14 C13 C12 110.7(4) . . ?
C14 C13 C15 110.4(4) . . ?
C14 C13 C16 111.7(4) . . ?
C15 C13 C12 108.3(4) . . ?
C16 C13 C12 109.4(3) . . ?
C16 C13 C15 106.3(4) . . ?
O3 C16 O4 125.7(4) . . ?
O3 C16 C13 118.2(4) . . ?
O4 C16 C13 116.1(4) . . ?
O5 C17 C18 116.9(3) . . ?
O6 C17 O5 125.4(4) . . ?
O6 C17 C18 117.7(3) . . ?
C17 C18 C19 112.3(3) . . ?
C17 C18 C20 106.5(3) . . ?
C17 C18 C21 108.7(3) . . ?
C19 C18 C20 109.7(4) . . ?
C19 C18 C21 111.3(3) . . ?
C20 C18 C21 108.2(3) . . ?
C22 C21 C18 115.1(3) . . ?
C23 C22 C21 122.2(3) . . ?
C27 C22 C21 119.9(3) . . ?
C27 C22 C23 117.9(3) . . ?
C24 C23 C22 119.9(4) . . ?
C25 C24 C23 120.7(4) . . ?
C24 C25 C26 120.7(4) . . ?
C25 C26 C28 121.6(3) . . ?
C27 C26 C25 118.1(4) . . ?
C27 C26 C28 120.4(3) . . ?
C26 C27 C22 122.6(4) . . ?
C26 C28 C29 114.2(3) . . ?
C30 C29 C28 111.4(3) . . ?
C30 C29 C31 109.6(3) . . ?
C31 C29 C28 109.1(3) . . ?
C32 C29 C28 108.7(3) . . ?
C32 C29 C30 111.2(3) . . ?
C32 C29 C31 106.7(3) . . ?
O7 C32 O8 125.1(4) . . ?
O7 C32 C29 120.2(3) . . ?
O8 C32 C29 114.7(3) . . ?
Cl2 C45 Cl1 114.4(4) . . ?
N1 C1_1 C2_1 119.3(5) . . ?
N1 C1_1 C6_1 119.8(6) . . ?
C2_1 C1_1 C6_1 120.9(5) . . ?
C3_1 C2_1 C1_1 120.2(6) . . ?
C2_1 C3_1 C4_1 120.1(7) . . ?
C5_1 C4_1 C3_1 120.2(6) . . ?
C4_1 C5_1 C6_1 123.1(6) . . ?
C1_1 C6_1 C7_1 123.3(5) . . ?
C5_1 C6_1 C1_1 115.5(6) . . ?
C5_1 C6_1 C7_1 121.1(5) . . ?
C8_1 C7_1 C6_1 121.0(5) . . ?
C8_1 C7_1 C12_1 117.3(6) . . ?
C12_1 C7_1 C6_1 121.7(5) . . ?
C9_1 C8_1 C7_1 121.9(6) . . ?
C8_1 C9_1 C10_1 120.4(6) . . ?
C11_1 C10_1 C9_1 117.8(7) . . ?
C12_1 C11_1 C10_1 121.8(6) . . ?
C11_1 C12_1 C7_1 120.8(6) . . ?

loop_
_geom_bond_atom_site_label_1
_geom_bond_atom_site_label_2
_geom_bond_distance
_geom_bond_site_symmetry_2
_geom_bond_publ_flag
Rh1 Rh2 2.3953(4) . ?
Rh1 O1 2.048(3) . ?
Rh1 O3 2.037(3) . ?
Rh1 O5 2.023(3) . ?
Rh1 O7 2.051(3) . ?
Rh1 N1 2.055(4) . ?
Rh2 O2 2.021(3) . ?
Rh2 O4 2.041(3) . ?
Rh2 O6 2.048(3) . ?
Rh2 O8 2.028(3) . ?
O1 C1 1.268(5) . ?
O2 C1 1.262(5) . ?
O3 C16 1.264(5) . ?
O4 C16 1.270(5) . ?
O5 C17 1.264(5) . ?
O6 C17 1.262(5) . ?
O7 C32 1.261(5) . ?
O8 C32 1.272(5) . ?
N1 C1_1 1.335(7) . ?
C1 C2 1.536(6) . ?
C2 C3 1.520(7) . ?
C2 C4 1.541(7) . ?
C2 C5 1.561(7) . ?
C5 C6 1.514(7) . ?
C6 C7 1.402(6) . ?
C6 C11 1.395(6) . ?
C7 C8 1.382(8) . ?
C8 C9 1.390(7) . ?
C9 C10 1.403(6) . ?
C10 C11 1.387(6) . ?
C10 C12 1.516(6) . ?
C12 C13 1.547(6) . ?
C13 C14 1.512(6) . ?
C13 C15 1.531(7) . ?
C13 C16 1.531(6) . ?
C17 C18 1.527(5) . ?
C18 C19 1.529(6) . ?
C18 C20 1.546(6) . ?
C18 C21 1.551(5) . ?
C21 C22 1.509(5) . ?
C22 C23 1.403(5) . ?
C22 C27 1.403(5) . ?
C23 C24 1.401(6) . ?
C24 C25 1.378(6) . ?
C25 C26 1.401(5) . ?
C26 C27 1.390(5) . ?
C26 C28 1.506(5) . ?
C28 C29 1.550(6) . ?
C29 C30 1.527(6) . ?
C29 C31 1.545(6) . ?
C29 C32 1.524(5) . ?
Cl1 C45 1.754(7) . ?
Cl2 C45 1.728(7) . ?
N2 N3 0.946(9) . ?
C1_1 C2_1 1.416(9) . ?
C1_1 C6_1 1.447(8) . ?
C2_1 C3_1 1.369(8) . ?
C3_1 C4_1 1.407(10) . ?
C4_1 C5_1 1.369(10) . ?
C5_1 C6_1 1.413(8) . ?
C6_1 C7_1 1.459(9) . ?
C7_1 C8_1 1.384(8) . ?
C7_1 C12_1 1.414(8) . ?
C8_1 C9_1 1.381(10) . ?
C9_1 C10_1 1.412(9) . ?
C10_1 C11_1 1.382(9) . ?
C11_1 C12_1 1.376(9) . ?
